data_4115806
loop_
_publ_author_name
'H\'ector Carrasco'
'Concepci\'on Foces-Foces'
'Cirilo P\'erez'
'Mat\'ias L. Rodr\'iguez'
'Julio D. Mart\'in'

_publ_contact_author
;                                                                               
      C.Foce-Foces
      Instituto de Quimica-Fisica Rocasolano-CSIC                               
      Departamento de Cristalografia                                            
      Serrano 119                                                               
      E-28006 Madrid                                                            
      Spain                                                                     
;
_publ_contact_author_email cfoces@iqfr.csic.es
_publ_contact_author_fax '+34 1 5642431'
_publ_contact_author_phone '+34 1 5619400'
_publ_section_title
;
 Tubular Hydrogen-Bonded Networks Sustained by Water Molecules
;
_journal_name_full 'Journal of the American Chemical Society'
_journal_page_first 11970
_journal_page_last 11981
_journal_paper_doi 10.1021/ja011028t
_journal_volume 123
_journal_year 2001
_chemical_formula_sum 'C18 H26 O4'
_chemical_formula_weight 306.39
_chemical_name_systematic
; 
 ? 
;
_space_group_IT_number 15
_symmetry_cell_setting monoclinic
_symmetry_space_group_name_Hall '-C 2yc'
_symmetry_space_group_name_H-M 'C 1 2/c 1'
_atom_sites_solution_hydrogens geom
_atom_sites_solution_primary direct
_atom_sites_solution_secondary difmap
_audit_creation_method SHELXL-97
_cell_angle_alpha 90.00
_cell_angle_beta 112.33(2)
_cell_angle_gamma 90.00
_cell_formula_units_Z 16
_cell_length_a 35.256(11)
_cell_length_b 8.899(3)
_cell_length_c 23.520(6)
_cell_measurement_temperature 293(2)
_cell_volume 6826(4)
_computing_structure_refinement 'SHELXL-97 (Sheldrick, 1997)'
_computing_structure_solution 'SHELXS-97 (Sheldrick, 1990)'
_diffrn_ambient_temperature 293(2)
_diffrn_measured_fraction_theta_full 0.997
_diffrn_measured_fraction_theta_max 0.997
_diffrn_radiation_monochromator graphite
_diffrn_radiation_source 'fine-focus sealed tube'
_diffrn_radiation_type MoK\a
_diffrn_radiation_wavelength 0.71069
_diffrn_reflns_av_R_equivalents 0.0391
_diffrn_reflns_av_sigmaI/netI 0.2036
_diffrn_reflns_limit_h_max 43
_diffrn_reflns_limit_h_min -40
_diffrn_reflns_limit_k_max 0
_diffrn_reflns_limit_k_min -11
_diffrn_reflns_limit_l_max 0
_diffrn_reflns_limit_l_min -29
_diffrn_reflns_number 7089
_diffrn_reflns_theta_full 26.29
_diffrn_reflns_theta_max 26.29
_diffrn_reflns_theta_min 3.31
_exptl_absorpt_coefficient_mu 0.083
_exptl_absorpt_correction_T_max 0.9788
_exptl_absorpt_correction_T_min 0.9277
_exptl_crystal_density_diffrn 1.193
_exptl_crystal_F_000 2656
_exptl_crystal_size_max 0.92
_exptl_crystal_size_mid 0.48
_exptl_crystal_size_min 0.26
_refine_diff_density_max 1.225
_refine_diff_density_min -0.533
_refine_diff_density_rms 0.172
_refine_ls_extinction_coef 0.0003(3)
_refine_ls_extinction_expression Fc^*^=kFc[1+0.001xFc^2^\l^3^/sin(2\q)]^-1/4^
_refine_ls_extinction_method SHELXL
_refine_ls_goodness_of_fit_ref 1.212
_refine_ls_hydrogen_treatment mixed
_refine_ls_matrix_type full
_refine_ls_number_parameters 398
_refine_ls_number_reflns 6908
_refine_ls_number_restraints 0
_refine_ls_restrained_S_all 1.212
_refine_ls_R_factor_all 0.2633
_refine_ls_R_factor_gt 0.1561
_refine_ls_shift/su_max 0.020
_refine_ls_shift/su_mean 0.004
_refine_ls_structure_factor_coef Fsqd
_refine_ls_weighting_details 'calc w=1/[\s^2^(Fo^2^)+(0.2000P)^2^+0.0000P] where P=(Fo^2^+2Fc^2^)/3'
_refine_ls_weighting_scheme calc
_refine_ls_wR_factor_gt 0.4266
_refine_ls_wR_factor_ref 0.4611
_reflns_number_gt 2454
_reflns_number_total 6908
_reflns_threshold_expression >2sigma(I)
_cod_data_source_file ja011028t_01.cif
_cod_data_source_block 1A
_cod_database_code 4115806

loop_
_symmetry_equiv_pos_as_xyz
'x, y, z'
'-x, y, -z+1/2'
'x+1/2, y+1/2, z'
'-x+1/2, y+1/2, -z+1/2'
'-x, -y, -z'
'x, -y, z-1/2'
'-x+1/2, -y+1/2, -z'
'x+1/2, -y+1/2, z-1/2'

loop_
_atom_site_label
_atom_site_type_symbol
_atom_site_fract_x
_atom_site_fract_y
_atom_site_fract_z
_atom_site_U_iso_or_equiv
_atom_site_adp_type
_atom_site_occupancy
_atom_site_symmetry_multiplicity
_atom_site_calc_flag
O1 O 0.38343(17) 0.4610(6) 0.5312(3) 0.0343(15) Uani 1 1 d
O2 O 0.4515(2) 0.1728(7) 0.5139(3) 0.0484(19) Uani 1 1 d
O4 O 0.4511(2) 0.9096(7) 0.5619(3) 0.0423(17) Uani 1 1 d
O3 O 0.45684(19) 0.7887(7) 0.4826(3) 0.0388(16) Uani 1 1 d
C1 C 0.4231(3) 0.3916(10) 0.5452(4) 0.034(2) Uani 1 1 d
C2 C 0.4427(3) 0.3606(11) 0.6137(4) 0.043(2) Uani 1 1 d
C3 C 0.4428(3) 0.5019(11) 0.6498(4) 0.042(3) Uani 1 1 d
C4 C 0.4512(3) 0.6463(10) 0.6201(4) 0.038(2) Uani 1 1 d
C5 C 0.4333(3) 0.6500(9) 0.5506(4) 0.030(2) Uani 1 1 d
C6 C 0.4474(3) 0.5084(9) 0.5268(4) 0.031(2) Uani 1 1 d
C9 C 0.3858(3) 0.6250(10) 0.5245(4) 0.030(2) Uani 1 1 d
C10 C 0.3628(3) 0.6620(10) 0.4549(4) 0.031(2) Uani 1 1 d
C11 C 0.3201(3) 0.5918(12) 0.4337(5) 0.052(3) Uani 1 1 d
C12 C 0.2952(3) 0.6560(12) 0.4677(5) 0.047(3) Uani 1 1 d
C13 C 0.2906(3) 0.8233(12) 0.4579(5) 0.047(3) Uani 1 1 d
C14 C 0.3333(3) 0.8973(11) 0.4803(4) 0.041(2) Uani 1 1 d
C15 C 0.3554(3) 0.8650(12) 0.5480(5) 0.044(3) Uani 1 1 d
C16 C 0.3606(3) 0.6974(11) 0.5586(4) 0.036(2) Uani 1 1 d
C17 C 0.3177(3) 0.6247(12) 0.5360(5) 0.047(3) Uani 1 1 d
C18 C 0.3571(3) 0.8329(11) 0.4443(4) 0.040(2) Uani 1 1 d
C7 C 0.4482(3) 0.7893(10) 0.5266(4) 0.033(2) Uani 1 1 d
C8 C 0.4139(3) 0.2503(9) 0.5047(5) 0.040(3) Uani 1 1 d
O21 O 0.37813(17) -0.0406(6) 0.2703(3) 0.0330(15) Uani 1 1 d
O22 O 0.4456(2) -0.3279(7) 0.3683(3) 0.0469(18) Uani 1 1 d
O24 O 0.4406(2) 0.4110(7) 0.3168(3) 0.0420(17) Uani 1 1 d
O23 O 0.45129(19) 0.2931(7) 0.4029(3) 0.0391(16) Uani 1 1 d
C21 C 0.4170(3) -0.1103(10) 0.3027(4) 0.033(2) Uani 1 1 d
C22 C 0.4381(3) -0.1406(10) 0.2588(4) 0.036(2) Uani 1 1 d
C23 C 0.4370(3) 0.0045(11) 0.2215(5) 0.046(3) Uani 1 1 d
C24 C 0.4462(3) 0.1507(10) 0.2600(4) 0.039(2) Uani 1 1 d
C25 C 0.4261(3) 0.1498(9) 0.3090(4) 0.028(2) Uani 1 1 d
C26 C 0.4407(3) 0.0106(9) 0.3485(4) 0.031(2) Uani 1 1 d
C29 C 0.3787(3) 0.1237(10) 0.2806(4) 0.031(2) Uani 1 1 d
C30 C 0.3564(3) 0.1556(10) 0.3243(4) 0.035(2) Uani 1 1 d
C31 C 0.3491(3) 0.3241(11) 0.3284(5) 0.046(3) Uani 1 1 d
C32 C 0.3228(3) 0.3895(11) 0.2663(5) 0.054(3) Uani 1 1 d
C33 C 0.2819(3) 0.3141(13) 0.2406(5) 0.059(3) Uani 1 1 d
C34 C 0.2880(3) 0.1460(12) 0.2346(5) 0.049(3) Uani 1 1 d
C35 C 0.3127(3) 0.0792(12) 0.2963(5) 0.049(3) Uani 1 1 d
C36 C 0.3540(3) 0.1930(12) 0.2182(4) 0.041(2) Uani 1 1 d
C37 C 0.3110(3) 0.1161(12) 0.1907(5) 0.052(3) Uani 1 1 d
C38 C 0.3471(3) 0.3621(11) 0.2231(5) 0.049(3) Uani 1 1 d
C27 C 0.4402(2) 0.2912(9) 0.3478(4) 0.0222(18) Uani 1 1 d
C28 C 0.4093(3) -0.2486(9) 0.3314(4) 0.032(2) Uani 1 1 d
H2 H 0.4654 0.2242 0.5008 0.070 Uiso 1 1 d
H21 H 0.4551 -0.2919 0.4029 0.070 Uiso 1 1 d
H4 H 0.4437 0.9880 0.5428 0.070 Uiso 1 1 d
H24 H 0.4356 0.4937 0.3270 0.070 Uiso 1 1 d
H2A H 0.4265 0.2872 0.6236 0.070 Uiso 1 1 d
H2B H 0.4677 0.3204 0.6255 0.070 Uiso 1 1 d
H3A H 0.4184 0.5110 0.6535 0.070 Uiso 1 1 d
H3B H 0.4626 0.4933 0.6876 0.070 Uiso 1 1 d
H4A H 0.4386 0.7256 0.6320 0.070 Uiso 1 1 d
H4B H 0.4779 0.6654 0.6349 0.070 Uiso 1 1 d
H6A H 0.4752 0.4935 0.5459 0.070 Uiso 1 1 d
H6B H 0.4412 0.5101 0.4863 0.070 Uiso 1 1 d
H10 H 0.3772 0.6262 0.4324 0.070 Uiso 1 1 d
H11A H 0.3060 0.6061 0.3915 0.070 Uiso 1 1 d
H11B H 0.3218 0.4913 0.4394 0.070 Uiso 1 1 d
H12 H 0.2697 0.6164 0.4508 0.070 Uiso 1 1 d
H13A H 0.2774 0.8446 0.4170 0.070 Uiso 1 1 d
H13B H 0.2769 0.8610 0.4788 0.070 Uiso 1 1 d
H14 H 0.3322 0.9997 0.4739 0.070 Uiso 1 1 d
H15A H 0.3809 0.9058 0.5632 0.070 Uiso 1 1 d
H15B H 0.3412 0.9008 0.5696 0.070 Uiso 1 1 d
H16 H 0.3741 0.6745 0.6003 0.070 Uiso 1 1 d
H17A H 0.3040 0.6649 0.5581 0.070 Uiso 1 1 d
H17B H 0.3205 0.5252 0.5437 0.070 Uiso 1 1 d
H18A H 0.3815 0.8803 0.4543 0.070 Uiso 1 1 d
H18B H 0.3426 0.8544 0.4025 0.070 Uiso 1 1 d
H8A H 0.4024 0.2790 0.4639 0.070 Uiso 1 1 d
H8B H 0.3976 0.1886 0.5128 0.070 Uiso 1 1 d
H22A H 0.4254 -0.2241 0.2321 0.070 Uiso 1 1 d
H22B H 0.4649 -0.1756 0.2780 0.070 Uiso 1 1 d
H23A H 0.4110 0.0086 0.1896 0.070 Uiso 1 1 d
H23B H 0.4546 -0.0062 0.2009 0.070 Uiso 1 1 d
H24A H 0.4351 0.2390 0.2336 0.070 Uiso 1 1 d
H24B H 0.4732 0.1745 0.2774 0.070 Uiso 1 1 d
H26A H 0.4691 -0.0009 0.3609 0.070 Uiso 1 1 d
H26B H 0.4357 0.0117 0.3833 0.070 Uiso 1 1 d
H30 H 0.3725 0.1115 0.3634 0.070 Uiso 1 1 d
H31A H 0.3731 0.3762 0.3445 0.070 Uiso 1 1 d
H31B H 0.3356 0.3431 0.3552 0.070 Uiso 1 1 d
H32 H 0.3199 0.4900 0.2737 0.070 Uiso 1 1 d
H33A H 0.2659 0.3474 0.2008 0.070 Uiso 1 1 d
H33B H 0.2652 0.3259 0.2622 0.070 Uiso 1 1 d
H34 H 0.2626 0.1051 0.2204 0.070 Uiso 1 1 d
H35A H 0.2997 0.0909 0.3237 0.070 Uiso 1 1 d
H35B H 0.3154 -0.0228 0.2931 0.070 Uiso 1 1 d
H36 H 0.3693 0.1693 0.1931 0.070 Uiso 1 1 d
H37A H 0.3135 0.0176 0.1861 0.070 Uiso 1 1 d
H37B H 0.2970 0.1576 0.1533 0.070 Uiso 1 1 d
H38A H 0.3727 0.4134 0.2371 0.070 Uiso 1 1 d
H38B H 0.3334 0.4037 0.1847 0.070 Uiso 1 1 d
H28A H 0.3954 -0.2217 0.3566 0.070 Uiso 1 1 d
H28B H 0.3935 -0.3125 0.3036 0.070 Uiso 1 1 d

loop_
_atom_site_aniso_label
_atom_site_aniso_U_11
_atom_site_aniso_U_22
_atom_site_aniso_U_33
_atom_site_aniso_U_23
_atom_site_aniso_U_13
_atom_site_aniso_U_12
O1 0.034(4) 0.022(3) 0.048(4) 0.007(3) 0.017(3) -0.001(3)
O2 0.063(5) 0.016(3) 0.075(5) 0.006(3) 0.036(4) 0.009(3)
O4 0.057(4) 0.029(4) 0.043(4) -0.003(3) 0.021(3) 0.005(3)
O3 0.047(4) 0.043(4) 0.031(4) -0.003(3) 0.021(3) -0.010(3)
C1 0.033(5) 0.029(5) 0.046(6) 0.002(4) 0.022(4) 0.005(4)
C2 0.059(7) 0.030(5) 0.039(6) 0.010(5) 0.019(5) 0.009(5)
C3 0.047(6) 0.038(6) 0.035(6) 0.009(4) 0.008(5) 0.013(5)
C4 0.034(5) 0.031(5) 0.048(6) -0.006(5) 0.016(4) -0.010(4)
C5 0.043(5) 0.019(4) 0.031(5) 0.001(4) 0.019(4) -0.002(4)
C6 0.035(5) 0.016(4) 0.044(6) 0.009(4) 0.017(4) -0.001(4)
C9 0.034(5) 0.026(5) 0.035(5) -0.001(4) 0.017(4) -0.005(4)
C10 0.034(5) 0.030(5) 0.030(5) 0.002(4) 0.014(4) -0.002(4)
C11 0.040(6) 0.049(7) 0.069(8) -0.007(6) 0.023(5) 0.002(5)
C12 0.031(5) 0.053(7) 0.053(7) 0.002(5) 0.012(5) -0.001(5)
C13 0.041(6) 0.047(7) 0.051(6) -0.006(5) 0.017(5) 0.008(5)
C14 0.039(6) 0.041(6) 0.043(6) 0.010(5) 0.014(5) 0.012(5)
C15 0.025(5) 0.055(7) 0.052(6) -0.006(5) 0.014(5) 0.008(5)
C16 0.028(5) 0.043(6) 0.042(6) 0.001(5) 0.019(4) 0.008(4)
C17 0.040(6) 0.044(6) 0.070(7) -0.006(6) 0.037(6) -0.011(5)
C18 0.056(6) 0.033(5) 0.031(5) 0.004(4) 0.017(5) 0.014(5)
C7 0.026(5) 0.028(5) 0.039(6) -0.009(4) 0.005(4) -0.008(4)
C8 0.054(6) 0.013(5) 0.070(7) -0.014(4) 0.042(6) -0.014(4)
O21 0.032(3) 0.020(3) 0.041(4) 0.000(3) 0.007(3) 0.000(3)
O22 0.058(5) 0.021(4) 0.057(4) -0.008(3) 0.017(4) 0.004(3)
O24 0.052(4) 0.022(4) 0.054(4) 0.004(3) 0.023(3) 0.007(3)
O23 0.042(4) 0.033(4) 0.039(4) -0.005(3) 0.012(3) -0.005(3)
C21 0.032(5) 0.026(5) 0.035(5) 0.000(4) 0.005(4) 0.007(4)
C22 0.046(6) 0.026(5) 0.042(6) -0.003(4) 0.022(5) 0.004(4)
C23 0.061(7) 0.044(6) 0.051(7) -0.007(5) 0.039(6) -0.005(5)
C24 0.053(6) 0.025(5) 0.046(6) -0.006(5) 0.026(5) 0.000(5)
C25 0.034(5) 0.021(5) 0.033(5) -0.002(4) 0.018(4) -0.005(4)
C26 0.038(5) 0.018(5) 0.039(6) -0.002(4) 0.015(4) 0.010(4)
C29 0.039(5) 0.027(5) 0.030(5) 0.000(4) 0.017(4) 0.002(4)
C30 0.035(5) 0.032(5) 0.042(6) 0.010(4) 0.017(4) 0.005(4)
C31 0.051(6) 0.041(6) 0.044(6) -0.005(5) 0.017(5) 0.013(5)
C32 0.056(7) 0.018(5) 0.075(8) -0.002(5) 0.009(6) 0.010(5)
C33 0.059(8) 0.047(7) 0.059(7) 0.005(6) 0.008(6) 0.021(6)
C34 0.025(5) 0.049(7) 0.060(7) 0.001(6) 0.001(5) 0.004(5)
C35 0.033(6) 0.051(7) 0.063(7) 0.009(6) 0.018(5) -0.001(5)
C36 0.041(6) 0.049(6) 0.032(5) -0.004(5) 0.012(4) 0.011(5)
C37 0.046(6) 0.042(6) 0.048(7) 0.004(5) -0.005(5) -0.001(5)
C38 0.053(7) 0.038(6) 0.045(6) 0.015(5) 0.006(5) -0.003(5)
C27 0.023(4) 0.013(4) 0.029(5) -0.001(4) 0.008(4) 0.003(3)
C28 0.029(5) 0.019(5) 0.044(6) 0.003(4) 0.009(4) 0.003(4)

loop_
_atom_type_symbol
_atom_type_description
_atom_type_scat_dispersion_real
_atom_type_scat_dispersion_imag
_atom_type_scat_source
C C 0.0033 0.0016 'International Tables Vol C Tables 4.2.6.8 and 6.1.1.4'
H H 0.0000 0.0000 'International Tables Vol C Tables 4.2.6.8 and 6.1.1.4'
O O 0.0106 0.0060 'International Tables Vol C Tables 4.2.6.8 and 6.1.1.4'

loop_
_geom_angle_atom_site_label_1
_geom_angle_atom_site_label_2
_geom_angle_atom_site_label_3
_geom_angle
C1 O1 C9 111.0(6)
C8 O2 H2 109.2
C7 O4 H4 114.2
O1 C1 C6 104.2(7)
O1 C1 C2 109.3(7)
C6 C1 C2 110.4(8)
O1 C1 C8 104.4(7)
C6 C1 C8 113.2(7)
C2 C1 C8 114.4(8)
C3 C2 C1 110.3(7)
C3 C2 H2A 107.8
C1 C2 H2A 108.0
C3 C2 H2B 111.6
C1 C2 H2B 113.6
H2A C2 H2B 105.2
C2 C3 C4 113.3(8)
C2 C3 H3A 109.3
C4 C3 H3A 108.9
C2 C3 H3B 108.5
C4 C3 H3B 107.9
H3A C3 H3B 109.0
C5 C4 C3 115.7(7)
C5 C4 H4A 104.9
C3 C4 H4A 107.2
C5 C4 H4B 111.6
C3 C4 H4B 109.8
H4A C4 H4B 107.0
C4 C5 C7 110.7(7)
C4 C5 C6 108.4(7)
C7 C5 C6 108.9(7)
C4 C5 C9 111.6(7)
C7 C5 C9 115.8(7)
C6 C5 C9 100.8(7)
C1 C6 C5 99.2(7)
C1 C6 H6A 112.1
C5 C6 H6A 112.0
C1 C6 H6B 112.3
C5 C6 H6B 113.1
H6A C6 H6B 108.0
O1 C9 C16 106.9(7)
O1 C9 C10 107.1(7)
C16 C9 C10 106.6(7)
O1 C9 C5 101.2(6)
C16 C9 C5 118.4(7)
C10 C9 C5 115.7(7)
C11 C10 C18 107.3(8)
C11 C10 C9 108.1(7)
C18 C10 C9 111.2(7)
C11 C10 H10 111.1
C18 C10 H10 108.4
C9 C10 H10 110.6
C12 C11 C10 111.9(9)
C12 C11 H11A 109.2
C10 C11 H11A 110.7
C12 C11 H11B 108.3
C10 C11 H11B 110.8
H11A C11 H11B 105.7
C13 C12 C11 110.1(9)
C13 C12 C17 109.0(9)
C11 C12 C17 108.3(8)
C13 C12 H12 106.7
C11 C12 H12 107.5
C17 C12 H12 115.2
C12 C13 C14 109.6(8)
C12 C13 H13A 110.4
C14 C13 H13A 108.0
C12 C13 H13B 110.1
C14 C13 H13B 108.6
H13A C13 H13B 110.1
C15 C14 C18 110.1(8)
C15 C14 C13 109.0(8)
C18 C14 C13 109.0(8)
C15 C14 H14 109.4
C18 C14 H14 106.3
C13 C14 H14 113.1
C14 C15 C16 110.1(8)
C14 C15 H15A 112.2
C16 C15 H15A 106.8
C14 C15 H15B 110.8
C16 C15 H15B 108.4
H15A C15 H15B 108.5
C15 C16 C9 112.5(8)
C15 C16 C17 108.3(8)
C9 C16 C17 109.1(8)
C15 C16 H16 111.7
C9 C16 H16 106.9
C17 C16 H16 108.1
C12 C17 C16 109.8(8)
C12 C17 H17A 110.7
C16 C17 H17A 107.7
C12 C17 H17B 111.4
C16 C17 H17B 109.0
H17A C17 H17B 108.3
C14 C18 C10 110.4(8)
C14 C18 H18A 110.7
C10 C18 H18A 111.3
C14 C18 H18B 108.1
C10 C18 H18B 110.9
H18A C18 H18B 105.2
O3 C7 O4 124.3(9)
O3 C7 C5 123.7(8)
O4 C7 C5 112.0(8)
O2 C8 C1 109.5(8)
O2 C8 H8A 107.6
C1 C8 H8A 108.9
O2 C8 H8B 108.2
C1 C8 H8B 112.6
H8A C8 H8B 109.8
C21 O21 C29 113.0(6)
C28 O22 H21 110.0
C27 O24 H24 121.8
O21 C21 C28 107.4(7)
O21 C21 C22 109.5(7)
C28 C21 C22 112.8(7)
O21 C21 C26 103.1(7)
C28 C21 C26 114.2(7)
C22 C21 C26 109.2(7)
C21 C22 C23 108.9(7)
C21 C22 H22A 110.8
C23 C22 H22A 111.5
C21 C22 H22B 113.5
C23 C22 H22B 110.8
H22A C22 H22B 101.1
C24 C23 C22 114.4(8)
C24 C23 H23A 111.0
C22 C23 H23A 106.9
C24 C23 H23B 111.1
C22 C23 H23B 109.3
H23A C23 H23B 103.4
C23 C24 C25 112.0(7)
C23 C24 H24A 110.8
C25 C24 H24A 106.6
C23 C24 H24B 114.2
C25 C24 H24B 111.2
H24A C24 H24B 101.2
C26 C25 C27 110.5(7)
C26 C25 C24 108.1(7)
C27 C25 C24 107.5(7)
C26 C25 C29 101.5(7)
C27 C25 C29 115.5(7)
C24 C25 C29 113.3(7)
C25 C26 C21 100.1(7)
C25 C26 H26A 110.8
C21 C26 H26A 112.1
C25 C26 H26B 114.1
C21 C26 H26B 113.9
H26A C26 H26B 105.9
O21 C29 C36 105.9(7)
O21 C29 C30 108.3(7)
C36 C29 C30 108.6(7)
O21 C29 C25 99.3(6)
C36 C29 C25 118.5(7)
C30 C29 C25 115.0(7)
C31 C30 C29 111.3(7)
C31 C30 C35 106.7(8)
C29 C30 C35 107.9(8)
C31 C30 H30 113.0
C29 C30 H30 107.2
C35 C30 H30 110.6
C32 C31 C30 111.8(8)
C32 C31 H31A 109.6
C30 C31 H31A 111.9
C32 C31 H31B 107.3
C30 C31 H31B 111.1
H31A C31 H31B 104.9
C33 C32 C31 111.1(9)
C33 C32 C38 110.3(9)
C31 C32 C38 106.1(8)
C33 C32 H32 110.6
C31 C32 H32 105.1
C38 C32 H32 113.3
C32 C33 C34 109.2(8)
C32 C33 H33A 112.5
C34 C33 H33A 105.7
C32 C33 H33B 116.5
C34 C33 H33B 107.8
H33A C33 H33B 104.4
C35 C34 C33 110.5(9)
C35 C34 C37 108.3(8)
C33 C34 C37 110.8(9)
C35 C34 H34 109.2
C33 C34 H34 106.0
C37 C34 H34 112.1
C34 C35 C30 110.4(8)
C34 C35 H35A 111.5
C30 C35 H35A 108.9
C34 C35 H35B 110.5
C30 C35 H35B 110.2
H35A C35 H35B 105.2
C29 C36 C38 111.9(8)
C29 C36 C37 109.2(8)
C38 C36 C37 107.6(8)
C29 C36 H36 104.8
C38 C36 H36 113.8
C37 C36 H36 109.4
C34 C37 C36 108.7(8)
C34 C37 H37A 110.5
C36 C37 H37A 110.7
C34 C37 H37B 110.2
C36 C37 H37B 107.8
H37A C37 H37B 108.9
C36 C38 C32 109.9(8)
C36 C38 H38A 109.9
C32 C38 H38A 112.3
C36 C38 H38B 110.9
C32 C38 H38B 110.9
H38A C38 H38B 102.8
O23 C27 O24 121.8(8)
O23 C27 C25 123.8(8)
O24 C27 C25 114.4(7)
O22 C28 C21 114.3(7)
O22 C28 H28A 107.9
C21 C28 H28A 108.0
O22 C28 H28B 107.4
C21 C28 H28B 111.7
H28A C28 H28B 107.3

loop_
_geom_bond_atom_site_label_1
_geom_bond_atom_site_label_2
_geom_bond_distance
O1 C1 1.447(10)
O1 C9 1.473(10)
O2 C8 1.436(11)
O2 H2 0.8130
O4 C7 1.334(10)
O4 H4 0.8176
O3 C7 1.185(10)
C1 C6 1.513(12)
C1 C2 1.518(13)
C1 C8 1.536(12)
C2 C3 1.517(13)
C2 H2A 0.9531
C2 H2B 0.8916
C3 C4 1.545(13)
C3 H3A 0.8996
C3 H3B 0.9006
C4 C5 1.511(12)
C4 H4A 0.9329
C4 H4B 0.8862
C5 C7 1.536(12)
C5 C6 1.537(12)
C5 C9 1.565(12)
C6 H6A 0.9179
C6 H6B 0.8932
C9 C16 1.545(12)
C9 C10 1.559(12)
C10 C11 1.528(13)
C10 C18 1.542(13)
C10 H10 0.9178
C11 C12 1.510(14)
C11 H11A 0.9340
C11 H11B 0.9034
C12 C13 1.506(15)
C12 C17 1.523(14)
C12 H12 0.9039
C13 C14 1.541(14)
C13 H13A 0.9149
C13 H13B 0.8751
C14 C15 1.511(13)
C14 C18 1.513(13)
C14 H14 0.9222
C15 C16 1.512(14)
C15 H15A 0.9079
C15 H15B 0.8966
C16 C17 1.543(12)
C16 H16 0.9346
C17 H17A 0.9071
C17 H17B 0.9015
C18 H18A 0.9054
C18 H18B 0.9394
C8 H8A 0.9250
C8 H8B 0.8655
O21 C21 1.433(10)
O21 C29 1.481(10)
O22 C28 1.430(10)
O22 H21 0.8182
O24 C27 1.295(10)
O24 H24 0.8143
O23 C27 1.202(9)
C21 C28 1.479(12)
C21 C22 1.509(12)
C21 C26 1.527(12)
C22 C23 1.554(13)
C22 H22A 0.9655
C22 H22B 0.9321
C23 C24 1.548(13)
C23 H23A 0.9387
C23 H23B 0.9254
C24 C25 1.565(12)
C24 H24A 0.9861
C24 H24B 0.9071
C25 C26 1.516(11)
C25 C27 1.523(11)
C25 C29 1.564(12)
C26 H26A 0.9353
C26 H26B 0.9013
C29 C36 1.524(12)
C29 C30 1.540(12)
C30 C31 1.531(13)
C30 C35 1.578(13)
C30 H30 0.9621
C31 C32 1.517(14)
C31 H31A 0.9126
C31 H31B 0.9369
C32 C33 1.495(15)
C32 C38 1.578(16)
C32 H32 0.9240
C33 C34 1.525(15)
C33 H33A 0.9379
C33 H33B 0.9177
C34 C35 1.503(14)
C34 C37 1.560(15)
C34 H34 0.9035
C35 H35A 0.9273
C35 H35B 0.9192
C36 C38 1.536(14)
C36 C37 1.564(14)
C36 H36 0.9607
C37 H37A 0.8920
C37 H37B 0.9081
C38 H38A 0.9503
C38 H38B 0.9251
C28 H28A 0.9326
C28 H28B 0.8862

loop_
_geom_hbond_atom_site_label_D
_geom_hbond_atom_site_label_H
_geom_hbond_atom_site_label_A
_geom_hbond_distance_DH
_geom_hbond_distance_HA
_geom_hbond_distance_DA
_geom_hbond_angle_DHA
_geom_hbond_site_symmetry_A
O2 H2 O23 0.81 2.25 2.820(10) 128 .
O22 H22 O3 0.82 1.99 2.766(9) 159 1_545
O4 H4 O2 0.82 1.84 2.602(9) 155 1_565
O24 H24 O22 0.81 1.82 2.595(9) 158 1_565

loop_
_geom_torsion_atom_site_label_1
_geom_torsion_atom_site_label_2
_geom_torsion_atom_site_label_3
_geom_torsion_atom_site_label_4
_geom_torsion
C9 O1 C1 C6 -18.0(9)
C9 O1 C1 C2 100.1(8)
C9 O1 C1 C8 -137.1(7)
O1 C1 C2 C3 -52.0(10)
C6 C1 C2 C3 62.1(10)
C8 C1 C2 C3 -168.7(8)
C1 C2 C3 C4 -37.8(11)
C2 C3 C4 C5 36.0(11)
C3 C4 C5 C7 -172.9(7)
C3 C4 C5 C6 -53.6(10)
C3 C4 C5 C9 56.6(10)
O1 C1 C6 C5 40.7(8)
C2 C1 C6 C5 -76.6(8)
C8 C1 C6 C5 153.6(8)
C4 C5 C6 C1 69.7(8)
C7 C5 C6 C1 -169.8(7)
C9 C5 C6 C1 -47.6(8)
C1 O1 C9 C16 -136.7(7)
C1 O1 C9 C10 109.3(7)
C1 O1 C9 C5 -12.2(8)
C4 C5 C9 O1 -77.9(8)
C7 C5 C9 O1 154.2(7)
C6 C5 C9 O1 37.0(7)
C4 C5 C9 C16 38.4(10)
C7 C5 C9 C16 -89.4(10)
C6 C5 C9 C16 153.3(7)
C4 C5 C9 C10 166.8(7)
C7 C5 C9 C10 38.9(10)
C6 C5 C9 C10 -78.3(8)
O1 C9 C10 C11 52.8(9)
C16 C9 C10 C11 -61.3(9)
C5 C9 C10 C11 164.7(7)
O1 C9 C10 C18 170.4(7)
C16 C9 C10 C18 56.2(9)
C5 C9 C10 C18 -77.7(9)
C18 C10 C11 C12 -58.3(11)
C9 C10 C11 C12 61.7(11)
C10 C11 C12 C13 59.2(11)
C10 C11 C12 C17 -59.9(11)
C11 C12 C13 C14 -58.4(11)
C17 C12 C13 C14 60.2(10)
C12 C13 C14 C15 -60.3(10)
C12 C13 C14 C18 59.8(10)
C18 C14 C15 C16 -58.7(10)
C13 C14 C15 C16 60.7(10)
C14 C15 C16 C9 60.1(10)
C14 C15 C16 C17 -60.6(10)
O1 C9 C16 C15 -171.9(7)
C10 C9 C16 C15 -57.6(9)
C5 C9 C16 C15 74.9(10)
O1 C9 C16 C17 -51.7(9)
C10 C9 C16 C17 62.6(9)
C5 C9 C16 C17 -164.9(8)
C13 C12 C17 C16 -60.6(10)
C11 C12 C17 C16 59.2(11)
C15 C16 C17 C12 60.2(10)
C9 C16 C17 C12 -62.6(10)
C15 C14 C18 C10 58.4(11)
C13 C14 C18 C10 -61.1(10)
C11 C10 C18 C14 59.5(10)
C9 C10 C18 C14 -58.5(10)
C4 C5 C7 O3 141.3(9)
C6 C5 C7 O3 22.2(12)
C9 C5 C7 O3 -90.4(11)
C4 C5 C7 O4 -37.4(10)
C6 C5 C7 O4 -156.5(7)
C9 C5 C7 O4 90.9(9)
O1 C1 C8 O2 178.9(7)
C6 C1 C8 O2 66.1(10)
C2 C1 C8 O2 -61.6(10)
C29 O21 C21 C28 135.2(7)
C29 O21 C21 C22 -101.9(8)
C29 O21 C21 C26 14.2(9)
O21 C21 C22 C23 49.2(10)
C28 C21 C22 C23 168.8(7)
C26 C21 C22 C23 -63.1(9)
C21 C22 C23 C24 42.3(11)
C22 C23 C24 C25 -39.3(11)
C23 C24 C25 C26 55.6(10)
C23 C24 C25 C27 175.0(8)
C23 C24 C25 C29 -56.1(10)
C27 C25 C26 C21 170.7(7)
C24 C25 C26 C21 -71.9(8)
C29 C25 C26 C21 47.6(8)
O21 C21 C26 C25 -38.1(8)
C28 C21 C26 C25 -154.3(7)
C22 C21 C26 C25 78.3(8)
C21 O21 C29 C36 138.3(7)
C21 O21 C29 C30 -105.3(8)
C21 O21 C29 C25 15.0(8)
C26 C25 C29 O21 -38.4(7)
C27 C25 C29 O21 -158.0(7)
C24 C25 C29 O21 77.3(8)
C26 C25 C29 C36 -152.3(7)
C27 C25 C29 C36 88.1(9)
C24 C25 C29 C36 -36.6(10)
C26 C25 C29 C30 76.9(8)
C27 C25 C29 C30 -42.7(10)
C24 C25 C29 C30 -167.4(7)
O21 C29 C30 C31 -170.1(7)
C36 C29 C30 C31 -55.5(10)
C25 C29 C30 C31 79.9(9)
O21 C29 C30 C35 -53.3(9)
C36 C29 C30 C35 61.2(9)
C25 C29 C30 C35 -163.4(7)
C29 C30 C31 C32 60.5(11)
C35 C30 C31 C32 -57.0(10)
C30 C31 C32 C33 59.5(12)
C30 C31 C32 C38 -60.4(11)
C31 C32 C33 C34 -58.3(12)
C38 C32 C33 C34 59.1(12)
C32 C33 C34 C35 59.7(12)
C32 C33 C34 C37 -60.3(11)
C33 C34 C35 C30 -60.4(11)
C37 C34 C35 C30 61.1(11)
C31 C30 C35 C34 58.0(10)
C29 C30 C35 C34 -61.8(10)
O21 C29 C36 C38 172.6(8)
C30 C29 C36 C38 56.4(10)
C25 C29 C36 C38 -77.2(10)
O21 C29 C36 C37 53.5(9)
C30 C29 C36 C37 -62.6(10)
C25 C29 C36 C37 163.8(8)
C35 C34 C37 C36 -60.5(10)
C33 C34 C37 C36 60.8(11)
C29 C36 C37 C34 61.7(10)
C38 C36 C37 C34 -60.0(10)
C29 C36 C38 C32 -60.1(11)
C37 C36 C38 C32 59.8(11)
C33 C32 C38 C36 -60.6(11)
C31 C32 C38 C36 59.8(10)
C26 C25 C27 O23 -18.4(11)
C24 C25 C27 O23 -136.1(9)
C29 C25 C27 O23 96.2(10)
C26 C25 C27 O24 159.4(7)
C24 C25 C27 O24 41.6(10)
C29 C25 C27 O24 -86.1(9)
O21 C21 C28 O22 -177.1(7)
C22 C21 C28 O22 62.1(10)
C26 C21 C28 O22 -63.4(10)
